data_7112976
loop_
_publ_author_name
'Jim\'enez, M Victoria'
'P\'erez-Torrente, Jes\'us J'
'Bartolom\'e, M Isabel'
'Lahoz, Fernando J.'
'Oro, Luis A.'

_publ_section_title
;
 Rational design of efficient rhodium catalysts for the anti-Markovnikov
 oxidative amination of styrene.
;
_journal_issue 29
_journal_name_full 'Chemical communications (Cambridge, England)'
_journal_page_first 5322
_journal_page_last 5324
_journal_paper_doi 10.1039/c0cc00525h
_journal_volume 46
_journal_year 2010
_chemical_formula_moiety 'C34 H42 O2 P2 Rh, F6 P'
_chemical_formula_sum 'C34 H42 F6 O2 P3 Rh'
_chemical_formula_weight 792.50
_chemical_name_systematic
;
?
;
_space_group_IT_number 61
_symmetry_cell_setting orthorhombic
_symmetry_space_group_name_Hall '-P 2ac 2ab'
_symmetry_space_group_name_H-M 'P b c a'
_atom_sites_solution_hydrogens geom
_atom_sites_solution_primary direct
_atom_sites_solution_secondary difmap
_audit_creation_method SHELXL-97
_cell_angle_alpha 90.00
_cell_angle_beta 90.00
_cell_angle_gamma 90.00
_cell_formula_units_Z 8
_cell_length_a 18.813(2)
_cell_length_b 17.919(2)
_cell_length_c 20.796(2)
_cell_measurement_reflns_used 6872
_cell_measurement_temperature 100(2)
_cell_measurement_theta_max 25.070
_cell_measurement_theta_min 2.273
_cell_volume 7010.5(13)
_computing_cell_refinement 'SAINT+ v. 6.45 (Bruker AXS, 2003)'
_computing_data_collection 'SMART v. 5.611 (Bruker AXS, 2000)'
_computing_data_reduction 'SAINT+ v. 6.45 (Bruker AXS, 2003)'
_computing_molecular_graphics 'XP program, SHELXTL v6.12, Bruker2000'
_computing_publication_material 'XCIF program, SHELXTLv6.12, BrukerAXS'
_computing_structure_refinement 'SHELXL-97 (Sheldrick, 1997)'
_computing_structure_solution 'SHELXS-97 (Sheldrick, 1990)'
_diffrn_ambient_temperature 100(2)
_diffrn_detector_area_resol_mean 8.26
_diffrn_measured_fraction_theta_full 0.999
_diffrn_measured_fraction_theta_max 0.999
_diffrn_measurement_device_type 'Bruker SMART APEX CCD system'
_diffrn_measurement_method '\w rotations with narrow frames'
_diffrn_radiation_monochromator graphite
_diffrn_radiation_source 'fine-focus sealed tube'
_diffrn_radiation_type MoK\a
_diffrn_radiation_wavelength 0.71073
_diffrn_reflns_av_R_equivalents 0.0693
_diffrn_reflns_av_sigmaI/netI 0.0399
_diffrn_reflns_limit_h_max 24
_diffrn_reflns_limit_h_min -24
_diffrn_reflns_limit_k_max 22
_diffrn_reflns_limit_k_min -22
_diffrn_reflns_limit_l_max 26
_diffrn_reflns_limit_l_min -25
_diffrn_reflns_number 60267
_diffrn_reflns_theta_full 27.00
_diffrn_reflns_theta_max 27.02
_diffrn_reflns_theta_min 1.85
_diffrn_standards_decay_% 'no decay'
_exptl_absorpt_coefficient_mu 0.686
_exptl_absorpt_correction_T_max 0.9548
_exptl_absorpt_correction_T_min 0.8576
_exptl_absorpt_correction_type multi-scan
_exptl_absorpt_process_details
;
SADABS: Area-Detector Absorption Correction. (1996) Bruker-AXS
within SAINT+ package, v. 6.45.
;
_exptl_crystal_colour orange
_exptl_crystal_density_diffrn 1.502
_exptl_crystal_density_method 'not measured'
_exptl_crystal_description block
_exptl_crystal_F_000 3248
_exptl_crystal_size_max 0.23
_exptl_crystal_size_mid 0.08
_exptl_crystal_size_min 0.07
_refine_diff_density_max 1.863
_refine_diff_density_min -0.771
_refine_diff_density_rms 0.107
_refine_ls_extinction_method none
_refine_ls_goodness_of_fit_ref 1.162
_refine_ls_hydrogen_treatment mixed
_refine_ls_matrix_type full
_refine_ls_number_parameters 562
_refine_ls_number_reflns 7662
_refine_ls_number_restraints 0
_refine_ls_restrained_S_all 1.162
_refine_ls_R_factor_all 0.0722
_refine_ls_R_factor_gt 0.0549
_refine_ls_shift/su_max 0.022
_refine_ls_shift/su_mean 0.000
_refine_ls_structure_factor_coef Fsqd
_refine_ls_weighting_details 'calc w=1/[\s^2^(Fo^2^)+(0.0515P)^2^+15.8200P] where P=(Fo^2^+2Fc^2^)/3'
_refine_ls_weighting_scheme calc
_refine_ls_wR_factor_gt 0.1225
_refine_ls_wR_factor_ref 0.1301
_reflns_number_gt 6198
_reflns_number_total 7662
_reflns_threshold_expression >2sigma(I)
_cod_data_source_file c0cc00525h.txt
_cod_data_source_block compound_4
_cod_original_cell_volume 7010.4(14)
_cod_original_sg_symbol_H-M Pbca
_cod_database_code 7112976

loop_
_symmetry_equiv_pos_as_xyz
'x, y, z'
'-x+1/2, -y, z+1/2'
'-x, y+1/2, -z+1/2'
'x+1/2, -y+1/2, -z'
'-x, -y, -z'
'x-1/2, y, -z-1/2'
'x, -y-1/2, z-1/2'
'-x-1/2, y-1/2, z'

loop_
_atom_site_label
_atom_site_type_symbol
_atom_site_fract_x
_atom_site_fract_y
_atom_site_fract_z
_atom_site_U_iso_or_equiv
_atom_site_adp_type
_atom_site_occupancy
_atom_site_symmetry_multiplicity
_atom_site_calc_flag
_atom_site_refinement_flags
_atom_site_disorder_assembly
_atom_site_disorder_group
Rh Rh 0.109215(15) 0.260101(16) 0.050032(15) 0.01808(10) Uani 1 1 d . . .
P1 P 0.07804(5) 0.14602(5) 0.02844(5) 0.0188(2) Uani 1 1 d . . .
P2 P 0.19124(5) 0.27336(6) -0.02369(5) 0.0194(2) Uani 1 1 d . . .
C1 C -0.0193(2) 0.1378(2) 0.0367(2) 0.0227(9) Uani 1 1 d . . .
H1A H -0.034(2) 0.168(3) 0.004(2) 0.030(13) Uiso 1 1 d . . .
H1B H -0.034(2) 0.085(2) 0.027(2) 0.022(11) Uiso 1 1 d . . .
C2 C -0.0493(2) 0.1621(2) 0.1019(2) 0.0252(9) Uani 1 1 d . . .
H2A H -0.099(3) 0.158(3) 0.102(2) 0.039(14) Uiso 1 1 d . . .
H2B H -0.031(2) 0.134(2) 0.137(2) 0.020(11) Uiso 1 1 d . . .
C3 C -0.0387(2) 0.2436(2) 0.1185(2) 0.0269(9) Uani 1 1 d . . .
H3A H -0.054(3) 0.275(3) 0.084(2) 0.035(13) Uiso 1 1 d . . .
H3B H -0.066(2) 0.255(2) 0.154(2) 0.020(11) Uiso 1 1 d . . .
C6 C 0.2603(2) 0.3378(2) 0.0064(2) 0.0244(9) Uani 1 1 d . . .
H6A H 0.296(2) 0.344(2) -0.028(2) 0.017(10) Uiso 1 1 d . . .
H6B H 0.285(2) 0.317(2) 0.040(2) 0.013(10) Uiso 1 1 d . . .
C7 C 0.2330(2) 0.4142(2) 0.0264(2) 0.0266(9) Uani 1 1 d . . .
H7A H 0.210(2) 0.440(2) -0.009(2) 0.016(10) Uiso 1 1 d . . .
H7B H 0.270(3) 0.446(3) 0.036(2) 0.038(14) Uiso 1 1 d . . .
C8 C 0.1867(2) 0.4136(3) 0.0861(2) 0.0285(10) Uani 1 1 d . . .
H8A H 0.210(2) 0.386(2) 0.120(2) 0.022(11) Uiso 1 1 d . . .
H8B H 0.174(2) 0.466(2) 0.0988(19) 0.016(10) Uiso 1 1 d . . .
O1 O 0.03537(14) 0.26322(15) 0.13021(14) 0.0242(6) Uani 1 1 d . . .
O2 O 0.11903(15) 0.37688(15) 0.07550(15) 0.0262(6) Uani 1 1 d . . .
C4 C 0.0607(3) 0.2370(3) 0.1921(2) 0.0285(10) Uani 1 1 d . . .
H4A H 0.025(2) 0.253(2) 0.217(2) 0.020(11) Uiso 1 1 d . . .
H4B H 0.062(2) 0.181(3) 0.190(2) 0.026(12) Uiso 1 1 d . . .
C5 C 0.1317(3) 0.2718(3) 0.2061(2) 0.0299(10) Uani 1 1 d . . .
H5A H 0.127(3) 0.321(3) 0.208(2) 0.038(14) Uiso 1 1 d . . .
H5B H 0.152(2) 0.259(2) 0.246(2) 0.029(13) Uiso 1 1 d . . .
H5C H 0.164(2) 0.257(2) 0.174(2) 0.017(10) Uiso 1 1 d . . .
C9 C 0.0636(3) 0.4249(3) 0.0527(3) 0.0458(14) Uani 1 1 d . . .
H9A H 0.083(3) 0.456(3) 0.016(3) 0.065(19) Uiso 1 1 d . . .
H9B H 0.028(3) 0.392(3) 0.035(3) 0.048(16) Uiso 1 1 d . . .
C10 C 0.0341(3) 0.4729(4) 0.1033(4) 0.077(2) Uani 1 1 d . . .
H10A H 0.0275 0.4437 0.1427 0.050 Uiso 1 1 calc . . .
H10B H -0.0118 0.4930 0.0893 0.050 Uiso 1 1 calc . . .
H10C H 0.0670 0.5142 0.1119 0.050 Uiso 1 1 calc . . .
C11 C 0.1122(2) 0.0745(2) 0.0834(2) 0.0212(8) Uani 1 1 d . . .
C12 C 0.0781(2) 0.0067(2) 0.0943(2) 0.0255(9) Uani 1 1 d . . .
H12 H 0.036(3) -0.004(3) 0.073(2) 0.033(13) Uiso 1 1 d . . .
C13 C 0.1074(2) -0.0457(3) 0.1353(2) 0.0303(10) Uani 1 1 d . . .
H13 H 0.085(2) -0.090(3) 0.141(2) 0.024(11) Uiso 1 1 d . . .
C14 C 0.1709(2) -0.0315(3) 0.1659(2) 0.0288(10) Uani 1 1 d . . .
H14 H 0.191(3) -0.067(3) 0.193(2) 0.038(14) Uiso 1 1 d . . .
C15 C 0.2053(2) 0.0357(3) 0.1557(2) 0.0276(9) Uani 1 1 d . . .
H15 H 0.247(3) 0.044(3) 0.177(2) 0.032(13) Uiso 1 1 d . . .
C16 C 0.1763(2) 0.0887(2) 0.1151(2) 0.0217(8) Uani 1 1 d . . .
H16 H 0.196(2) 0.136(3) 0.111(2) 0.029(12) Uiso 1 1 d . . .
C17 C 0.0909(2) 0.1051(2) -0.0514(2) 0.0212(8) Uani 1 1 d . . .
C18 C 0.1326(2) 0.0422(2) -0.0619(2) 0.0259(9) Uani 1 1 d . . .
H18 H 0.156(2) 0.020(2) -0.028(2) 0.017(11) Uiso 1 1 d . . .
C19 C 0.1402(2) 0.0132(3) -0.1234(2) 0.0312(10) Uani 1 1 d . . .
H19 H 0.167(3) -0.027(3) -0.132(2) 0.039(14) Uiso 1 1 d . . .
C20 C 0.1062(3) 0.0459(3) -0.1742(2) 0.0334(10) Uani 1 1 d . . .
H20 H 0.113(3) 0.030(3) -0.212(3) 0.041(15) Uiso 1 1 d . . .
C21 C 0.0649(3) 0.1092(3) -0.1651(2) 0.0315(10) Uani 1 1 d . . .
H21 H 0.043(2) 0.131(2) -0.199(2) 0.022(12) Uiso 1 1 d . . .
C22 C 0.0574(2) 0.1387(2) -0.1039(2) 0.0232(9) Uani 1 1 d . . .
H22 H 0.029(2) 0.184(2) -0.100(2) 0.024(11) Uiso 1 1 d . . .
C23 C 0.2482(2) 0.1972(2) -0.0517(2) 0.0233(8) Uani 1 1 d . . .
C24 C 0.2926(2) 0.1631(3) -0.0070(3) 0.0289(10) Uani 1 1 d . . .
H24 H 0.291(2) 0.179(3) 0.030(2) 0.025(13) Uiso 1 1 d . . .
C25 C 0.3374(2) 0.1055(3) -0.0251(3) 0.0350(11) Uani 1 1 d . . .
H25 H 0.3678 0.0829 0.0057 0.050(16) Uiso 1 1 calc R . .
C26 C 0.3377(3) 0.0811(3) -0.0881(3) 0.0382(12) Uani 1 1 d . . .
H26 H 0.368(2) 0.039(3) -0.099(2) 0.024(11) Uiso 1 1 d . . .
C27 C 0.2948(3) 0.1146(3) -0.1325(3) 0.0356(11) Uani 1 1 d . . .
H27 H 0.296(3) 0.101(3) -0.175(3) 0.037(14) Uiso 1 1 d . . .
C28 C 0.2497(3) 0.1723(3) -0.1147(2) 0.0300(10) Uani 1 1 d . . .
H28 H 0.221(2) 0.193(3) -0.142(2) 0.024(12) Uiso 1 1 d . . .
C29 C 0.1630(2) 0.3220(2) -0.0964(2) 0.0218(8) Uani 1 1 d . . .
C30 C 0.2120(2) 0.3507(3) -0.1403(2) 0.0305(10) Uani 1 1 d . . .
H30 H 0.2613 0.3407 -0.1351 0.037(14) Uiso 1 1 calc R . .
C31 C 0.1889(3) 0.3938(3) -0.1914(2) 0.0373(12) Uani 1 1 d . . .
H31 H 0.220(3) 0.411(3) -0.219(3) 0.057(18) Uiso 1 1 d . . .
C32 C 0.1177(3) 0.4071(3) -0.2008(2) 0.0339(11) Uani 1 1 d . . .
H32 H 0.102(3) 0.437(3) -0.233(3) 0.043(15) Uiso 1 1 d . . .
C33 C 0.0684(3) 0.3773(2) -0.1590(2) 0.0304(10) Uani 1 1 d . . .
H33 H 0.021(2) 0.387(2) -0.167(2) 0.021(11) Uiso 1 1 d . . .
C34 C 0.0908(2) 0.3358(2) -0.1063(2) 0.0238(9) Uani 1 1 d . . .
H34 H 0.058(3) 0.319(3) -0.077(2) 0.029(13) Uiso 1 1 d . . .
P3 P 0.86620(6) 0.21756(8) 0.31090(6) 0.0330(3) Uani 1 1 d . . .
F1 F 0.91575(19) 0.16698(19) 0.26725(17) 0.0604(9) Uani 1 1 d . A .
F2 F 0.8156(2) 0.2671(3) 0.35399(19) 0.0873(14) Uani 1 1 d . A .
F3A F 0.8201(5) 0.2307(5) 0.2467(5) 0.075(3) Uiso 0.451(8) 1 d P A 1
F4A F 0.9130(5) 0.2876(5) 0.2860(4) 0.071(3) Uiso 0.451(8) 1 d P A 1
F5A F 0.9165(5) 0.2163(6) 0.3722(5) 0.069(3) Uiso 0.451(8) 1 d P A 1
F6A F 0.8158(6) 0.1582(6) 0.3329(5) 0.086(3) Uiso 0.451(8) 1 d P A 1
F3B F 0.7997(4) 0.1857(4) 0.2708(4) 0.073(2) Uiso 0.549(8) 1 d P A 2
F4B F 0.8673(4) 0.2860(4) 0.2651(4) 0.066(2) Uiso 0.549(8) 1 d P A 2
F5B F 0.9314(5) 0.2453(5) 0.3473(4) 0.081(3) Uiso 0.549(8) 1 d P A 2
F6B F 0.8610(4) 0.1425(4) 0.3560(3) 0.060(2) Uiso 0.549(8) 1 d P A 2

loop_
_atom_site_aniso_label
_atom_site_aniso_U_11
_atom_site_aniso_U_22
_atom_site_aniso_U_33
_atom_site_aniso_U_23
_atom_site_aniso_U_13
_atom_site_aniso_U_12
Rh 0.01655(15) 0.01806(15) 0.01964(17) 0.00066(12) 0.00176(12) -0.00102(11)
P1 0.0169(5) 0.0192(5) 0.0203(5) 0.0015(4) 0.0003(4) -0.0008(4)
P2 0.0180(5) 0.0211(5) 0.0192(5) 0.0012(4) 0.0004(4) -0.0012(4)
C1 0.0164(19) 0.026(2) 0.026(2) 0.0018(17) 0.0007(16) -0.0035(15)
C2 0.0142(19) 0.030(2) 0.031(3) 0.0018(19) 0.0015(18) -0.0022(16)
C3 0.021(2) 0.031(2) 0.029(2) 0.0006(19) 0.0031(18) 0.0021(17)
C6 0.019(2) 0.032(2) 0.022(2) 0.0043(18) -0.0025(18) -0.0060(16)
C7 0.027(2) 0.028(2) 0.025(2) 0.0019(18) -0.0037(19) -0.0083(18)
C8 0.027(2) 0.027(2) 0.032(3) -0.0016(19) -0.0009(19) -0.0081(17)
O1 0.0202(14) 0.0268(14) 0.0256(16) 0.0000(12) 0.0034(12) -0.0007(11)
O2 0.0217(15) 0.0225(14) 0.0346(17) -0.0025(12) 0.0011(13) -0.0019(11)
C4 0.030(2) 0.034(2) 0.022(2) -0.0009(19) 0.0049(18) -0.0074(19)
C5 0.029(2) 0.037(3) 0.024(3) -0.003(2) -0.001(2) -0.0036(19)
C9 0.032(3) 0.026(2) 0.079(5) -0.001(3) -0.010(3) 0.001(2)
C10 0.042(3) 0.055(4) 0.133(7) -0.042(4) -0.004(4) 0.012(3)
C11 0.0206(19) 0.0202(18) 0.023(2) -0.0002(15) 0.0005(17) 0.0026(15)
C12 0.024(2) 0.026(2) 0.026(2) 0.0009(17) -0.0007(18) -0.0026(17)
C13 0.031(2) 0.030(2) 0.030(3) 0.0077(18) 0.006(2) -0.0003(19)
C14 0.032(2) 0.035(2) 0.019(2) 0.0054(18) 0.0009(18) 0.0093(19)
C15 0.024(2) 0.036(2) 0.022(2) -0.0041(18) 0.0000(18) 0.0072(18)
C16 0.023(2) 0.024(2) 0.018(2) -0.0019(16) 0.0017(16) -0.0001(16)
C17 0.0195(19) 0.0210(18) 0.023(2) 0.0002(16) 0.0007(16) -0.0037(14)
C18 0.023(2) 0.026(2) 0.029(3) 0.0033(18) 0.0029(18) -0.0002(16)
C19 0.031(2) 0.027(2) 0.036(3) -0.0032(19) 0.011(2) -0.0017(18)
C20 0.039(3) 0.034(2) 0.027(3) -0.005(2) 0.008(2) -0.006(2)
C21 0.033(2) 0.038(3) 0.024(3) 0.005(2) -0.004(2) -0.0077(19)
C22 0.0203(19) 0.028(2) 0.021(2) 0.0030(17) 0.0020(17) -0.0030(16)
C23 0.0189(19) 0.0224(19) 0.028(2) 0.0031(17) 0.0057(17) -0.0028(15)
C24 0.025(2) 0.031(2) 0.031(3) 0.006(2) 0.007(2) 0.0030(17)
C25 0.027(2) 0.030(2) 0.048(3) 0.009(2) 0.004(2) 0.0025(18)
C26 0.028(2) 0.029(2) 0.058(4) -0.003(2) 0.011(2) 0.0032(19)
C27 0.034(3) 0.035(2) 0.038(3) -0.013(2) 0.014(2) -0.003(2)
C28 0.029(2) 0.035(2) 0.027(3) 0.000(2) 0.003(2) 0.0001(19)
C29 0.024(2) 0.0220(19) 0.019(2) -0.0020(16) -0.0027(17) -0.0029(15)
C30 0.029(2) 0.039(2) 0.024(2) 0.0054(19) -0.0003(19) -0.0052(19)
C31 0.046(3) 0.043(3) 0.023(3) 0.009(2) -0.001(2) -0.013(2)
C32 0.052(3) 0.027(2) 0.023(2) 0.0034(18) -0.008(2) 0.001(2)
C33 0.037(3) 0.025(2) 0.029(3) -0.0051(18) -0.009(2) 0.0054(18)
C34 0.022(2) 0.024(2) 0.025(2) -0.0027(17) -0.0023(18) 0.0000(16)
P3 0.0237(6) 0.0455(7) 0.0299(7) -0.0062(5) 0.0049(5) -0.0050(5)
F1 0.064(2) 0.058(2) 0.060(2) -0.0084(17) 0.0207(18) 0.0086(17)
F2 0.076(3) 0.126(4) 0.060(3) -0.028(2) 0.019(2) 0.038(3)

loop_
_atom_type_symbol
_atom_type_description
_atom_type_scat_dispersion_real
_atom_type_scat_dispersion_imag
_atom_type_scat_source
C C 0.0033 0.0016 'International Tables Vol C Tables 4.2.6.8 and 6.1.1.4'
H H 0.0000 0.0000 'International Tables Vol C Tables 4.2.6.8 and 6.1.1.4'
O O 0.0106 0.0060 'International Tables Vol C Tables 4.2.6.8 and 6.1.1.4'
F F 0.0171 0.0103 'International Tables Vol C Tables 4.2.6.8 and 6.1.1.4'
P P 0.1023 0.0942 'International Tables Vol C Tables 4.2.6.8 and 6.1.1.4'
Rh Rh -1.1178 0.9187 'International Tables Vol C Tables 4.2.6.8 and 6.1.1.4'

loop_
_geom_angle_atom_site_label_1
_geom_angle_atom_site_label_2
_geom_angle_atom_site_label_3
_geom_angle
O2 Rh O1 80.90(11)
O2 Rh P1 169.09(8)
O1 Rh P1 90.58(8)
O2 Rh P2 90.36(8)
O1 Rh P2 170.60(8)
P1 Rh P2 98.49(4)
C17 P1 C11 103.80(18)
C17 P1 C1 100.61(19)
C11 P1 C1 103.55(19)
C17 P1 Rh 121.88(13)
C11 P1 Rh 115.73(13)
C1 P1 Rh 108.87(14)
C29 P2 C23 105.23(19)
C29 P2 C6 100.77(19)
C23 P2 C6 99.35(19)
C29 P2 Rh 115.29(14)
C23 P2 Rh 123.71(13)
C6 P2 Rh 109.04(15)
C2 C1 P1 115.2(3)
C2 C1 H1A 113(3)
P1 C1 H1A 100(3)
C2 C1 H1B 110(2)
P1 C1 H1B 109(2)
H1A C1 H1B 109(4)
C3 C2 C1 115.3(4)
C3 C2 H2A 102(3)
C1 C2 H2A 110(3)
C3 C2 H2B 107(3)
C1 C2 H2B 113(3)
H2A C2 H2B 109(4)
O1 C3 C2 113.3(3)
O1 C3 H3A 105(3)
C2 C3 H3A 111(3)
O1 C3 H3B 110(3)
C2 C3 H3B 109(3)
H3A C3 H3B 108(4)
C7 C6 P2 114.7(3)
C7 C6 H6A 109(2)
P2 C6 H6A 108(2)
C7 C6 H6B 110(3)
P2 C6 H6B 111(3)
H6A C6 H6B 105(3)
C8 C7 C6 114.3(4)
C8 C7 H7A 112(2)
C6 C7 H7A 112(2)
C8 C7 H7B 105(3)
C6 C7 H7B 111(3)
H7A C7 H7B 102(4)
O2 C8 C7 112.5(4)
O2 C8 H8A 107(3)
C7 C8 H8A 110(3)
O2 C8 H8B 105(2)
C7 C8 H8B 110(2)
H8A C8 H8B 113(3)
C4 O1 C3 112.6(3)
C4 O1 Rh 117.6(2)
C3 O1 Rh 118.5(3)
C9 O2 C8 114.6(3)
C9 O2 Rh 115.9(3)
C8 O2 Rh 123.4(2)
O1 C4 C5 109.2(4)
O1 C4 H4A 99(3)
C5 C4 H4A 115(3)
O1 C4 H4B 107(3)
C5 C4 H4B 113(3)
H4A C4 H4B 112(4)
C4 C5 H5A 110(3)
C4 C5 H5B 115(3)
H5A C5 H5B 104(4)
C4 C5 H5C 109(3)
H5A C5 H5C 112(4)
H5B C5 H5C 108(4)
O2 C9 C10 112.9(5)
O2 C9 H9A 108(3)
C10 C9 H9A 111(3)
O2 C9 H9B 106(3)
C10 C9 H9B 111(3)
H9A C9 H9B 108(5)
C9 C10 H10A 109.5
C9 C10 H10B 109.5
H10A C10 H10B 109.5
C9 C10 H10C 109.5
H10A C10 H10C 109.5
H10B C10 H10C 109.5
C12 C11 C16 118.7(4)
C12 C11 P1 123.3(3)
C16 C11 P1 117.9(3)
C13 C12 C11 120.6(4)
C13 C12 H12 119(3)
C11 C12 H12 120(3)
C14 C13 C12 120.2(4)
C14 C13 H13 120(3)
C12 C13 H13 120(3)
C13 C14 C15 119.8(4)
C13 C14 H14 120(3)
C15 C14 H14 120(3)
C16 C15 C14 120.4(4)
C16 C15 H15 122(3)
C14 C15 H15 118(3)
C15 C16 C11 120.2(4)
C15 C16 H16 122(3)
C11 C16 H16 118(3)
C18 C17 C22 118.9(4)
C18 C17 P1 122.7(3)
C22 C17 P1 118.4(3)
C19 C18 C17 120.4(4)
C19 C18 H18 120(3)
C17 C18 H18 120(3)
C20 C19 C18 120.2(4)
C20 C19 H19 117(3)
C18 C19 H19 123(3)
C19 C20 C21 120.5(5)
C19 C20 H20 121(4)
C21 C20 H20 119(4)
C22 C21 C20 119.6(5)
C22 C21 H21 120(3)
C20 C21 H21 120(3)
C21 C22 C17 120.5(4)
C21 C22 H22 116(3)
C17 C22 H22 123(3)
C28 C23 C24 118.6(4)
C28 C23 P2 123.6(3)
C24 C23 P2 117.8(3)
C25 C24 C23 120.8(5)
C25 C24 H24 123(3)
C23 C24 H24 117(3)
C26 C25 C24 119.8(5)
C26 C25 H25 120.1
C24 C25 H25 120.1
C27 C26 C25 119.9(4)
C27 C26 H26 122(3)
C25 C26 H26 118(3)
C26 C27 C28 120.6(5)
C26 C27 H27 121(3)
C28 C27 H27 118(3)
C23 C28 C27 120.3(5)
C23 C28 H28 118(3)
C27 C28 H28 122(3)
C30 C29 C34 118.7(4)
C30 C29 P2 121.8(3)
C34 C29 P2 119.4(3)
C31 C30 C29 120.1(4)
C31 C30 H30 120.0
C29 C30 H30 120.0
C32 C31 C30 120.8(5)
C32 C31 H31 120(4)
C30 C31 H31 120(4)
C31 C32 C33 119.9(4)
C31 C32 H32 122(3)
C33 C32 H32 118(3)
C32 C33 C34 120.0(4)
C32 C33 H33 118(3)
C34 C33 H33 122(3)
C33 C34 C29 120.4(4)
C33 C34 H34 119(3)
C29 C34 H34 120(3)
F6A P3 F5B 126.1(6)
F6A P3 F4B 139.2(5)
F5B P3 F4B 92.1(4)
F6A P3 F2 81.1(4)
F5B P3 F2 91.1(4)
F4B P3 F2 85.0(3)
F6A P3 F1 98.1(4)
F5B P3 F1 89.9(4)
F4B P3 F1 95.3(3)
F2 P3 F1 179.0(2)
F6A P3 F5A 97.0(6)
F4B P3 F5A 119.7(5)
F2 P3 F5A 84.9(4)
F1 P3 F5A 95.8(4)
F6A P3 F3B 54.1(5)
F5B P3 F3B 177.5(4)
F4B P3 F3B 88.4(4)
F2 P3 F3B 91.4(3)
F1 P3 F3B 87.6(3)
F5A P3 F3B 151.0(5)
F6A P3 F3A 90.9(5)
F5B P3 F3A 142.9(5)
F4B P3 F3A 51.9(4)
F2 P3 F3A 93.6(4)
F1 P3 F3A 85.8(4)
F5A P3 F3A 171.6(5)
F6A P3 F4A 173.6(5)
F5B P3 F4A 57.9(5)
F2 P3 F4A 94.2(4)
F1 P3 F4A 86.6(4)
F5A P3 F4A 86.8(5)
F3B P3 F4A 122.1(5)
F3A P3 F4A 85.1(5)
F5B P3 F6B 91.8(4)
F4B P3 F6B 176.0(4)
F2 P3 F6B 95.8(3)
F1 P3 F6B 83.9(3)
F5A P3 F6B 64.3(4)
F3B P3 F6B 87.7(4)
F3A P3 F6B 124.1(4)
F4A P3 F6B 148.3(4)

loop_
_geom_bond_atom_site_label_1
_geom_bond_atom_site_label_2
_geom_bond_distance
Rh O2 2.166(3)
Rh O1 2.171(3)
Rh P1 2.1735(10)
Rh P2 2.1880(11)
P1 C17 1.832(4)
P1 C11 1.834(4)
P1 C1 1.846(4)
P2 C29 1.824(4)
P2 C23 1.831(4)
P2 C6 1.848(4)
C1 C2 1.530(6)
C1 H1A 0.90(5)
C1 H1B 1.01(4)
C2 C3 1.515(6)
C2 H2A 0.94(5)
C2 H2B 0.95(4)
C3 O1 1.457(5)
C3 H3A 0.96(5)
C3 H3B 0.93(5)
C6 C7 1.519(6)
C6 H6A 0.98(4)
C6 H6B 0.92(4)
C7 C8 1.517(6)
C7 H7A 0.97(4)
C7 H7B 0.92(5)
C8 O2 1.449(5)
C8 H8A 0.96(4)
C8 H8B 1.01(4)
O1 C4 1.451(5)
O2 C9 1.433(6)
C4 C5 1.503(6)
C4 H4A 0.90(5)
C4 H4B 1.01(5)
C5 H5A 0.89(5)
C5 H5B 0.95(5)
C5 H5C 0.95(5)
C9 C10 1.469(9)
C9 H9A 1.02(6)
C9 H9B 0.96(6)
C10 H10A 0.9800
C10 H10B 0.9800
C10 H10C 0.9800
C11 C12 1.392(6)
C11 C16 1.396(6)
C12 C13 1.383(6)
C12 H12 0.92(5)
C13 C14 1.378(7)
C13 H13 0.90(5)
C14 C15 1.383(6)
C14 H14 0.92(5)
C15 C16 1.384(6)
C15 H15 0.91(5)
C16 H16 0.93(5)
C17 C18 1.390(6)
C17 C22 1.396(6)
C18 C19 1.389(6)
C18 H18 0.91(4)
C19 C20 1.368(7)
C19 H19 0.90(5)
C20 C21 1.388(7)
C20 H20 0.84(5)
C21 C22 1.385(6)
C21 H21 0.90(4)
C22 H22 0.97(4)
C23 C28 1.383(6)
C23 C24 1.391(6)
C24 C25 1.384(6)
C24 H24 0.82(5)
C25 C26 1.380(7)
C25 H25 0.9500
C26 C27 1.366(7)
C26 H26 0.97(5)
C27 C28 1.388(6)
C27 H27 0.92(5)
C28 H28 0.86(5)
C29 C30 1.396(6)
C29 C34 1.396(6)
C30 C31 1.383(6)
C30 H30 0.9500
C31 C32 1.375(7)
C31 H31 0.87(6)
C32 C33 1.379(7)
C32 H32 0.91(5)
C33 C34 1.389(6)
C33 H33 0.92(4)
C34 H34 0.91(5)
P3 F6A 1.496(10)
P3 F5B 1.524(9)
P3 F4B 1.553(7)
P3 F2 1.580(4)
P3 F1 1.586(3)
P3 F5A 1.588(9)
P3 F3B 1.608(8)
P3 F3A 1.610(10)
P3 F4A 1.618(9)
P3 F6B 1.642(7)

loop_
_geom_torsion_atom_site_label_1
_geom_torsion_atom_site_label_2
_geom_torsion_atom_site_label_3
_geom_torsion_atom_site_label_4
_geom_torsion
O2 Rh P1 C17 119.3(5)
O1 Rh P1 C17 157.77(17)
P2 Rh P1 C17 -24.68(16)
O2 Rh P1 C11 -113.0(5)
O1 Rh P1 C11 -74.53(16)
P2 Rh P1 C11 103.03(15)
O2 Rh P1 C1 3.0(5)
O1 Rh P1 C1 41.56(17)
P2 Rh P1 C1 -140.89(16)
O2 Rh P2 C29 -74.82(16)
P1 Rh P2 C29 98.78(14)
O2 Rh P2 C23 153.54(19)
P1 Rh P2 C23 -32.86(17)
O2 Rh P2 C6 37.63(17)
P1 Rh P2 C6 -148.77(15)
C17 P1 C1 C2 175.6(3)
C11 P1 C1 C2 68.4(3)
Rh P1 C1 C2 -55.3(3)
P1 C1 C2 C3 63.3(5)
C1 C2 C3 O1 -68.4(5)
C29 P2 C6 C7 64.8(4)
C23 P2 C6 C7 172.3(3)
Rh P2 C6 C7 -57.0(3)
P2 C6 C7 C8 68.5(5)
C6 C7 C8 O2 -68.3(5)
C2 C3 O1 C4 -75.0(5)
C2 C3 O1 Rh 67.8(4)
O2 Rh O1 C4 -99.3(3)
P1 Rh O1 C4 87.6(3)
O2 Rh O1 C3 119.7(3)
P1 Rh O1 C3 -53.4(3)
C7 C8 O2 C9 -88.8(5)
C7 C8 O2 Rh 62.6(5)
O1 Rh O2 C9 -79.8(4)
P1 Rh O2 C9 -40.7(7)
P2 Rh O2 C9 103.7(4)
O1 Rh O2 C8 129.1(3)
P1 Rh O2 C8 168.2(4)
P2 Rh O2 C8 -47.4(3)
C3 O1 C4 C5 -168.9(4)
Rh O1 C4 C5 47.9(4)
C8 O2 C9 C10 -75.8(6)
Rh O2 C9 C10 130.6(4)
C17 P1 C11 C12 -70.5(4)
C1 P1 C11 C12 34.2(4)
Rh P1 C11 C12 153.3(3)
C17 P1 C11 C16 108.7(3)
C1 P1 C11 C16 -146.6(3)
Rh P1 C11 C16 -27.5(4)
C16 C11 C12 C13 -0.6(6)
P1 C11 C12 C13 178.6(3)
C11 C12 C13 C14 0.0(7)
C12 C13 C14 C15 0.3(7)
C13 C14 C15 C16 0.1(7)
C14 C15 C16 C11 -0.7(6)
C12 C11 C16 C15 1.0(6)
P1 C11 C16 C15 -178.3(3)
C11 P1 C17 C18 -12.8(4)
C1 P1 C17 C18 -119.8(4)
Rh P1 C17 C18 120.0(3)
C11 P1 C17 C22 167.3(3)
C1 P1 C17 C22 60.3(3)
Rh P1 C17 C22 -59.9(3)
C22 C17 C18 C19 -0.5(6)
P1 C17 C18 C19 179.6(3)
C17 C18 C19 C20 -0.6(7)
C18 C19 C20 C21 1.3(7)
C19 C20 C21 C22 -0.9(7)
C20 C21 C22 C17 -0.2(6)
C18 C17 C22 C21 0.9(6)
P1 C17 C22 C21 -179.2(3)
C29 P2 C23 C28 -16.6(4)
C6 P2 C23 C28 -120.5(4)
Rh P2 C23 C28 119.0(3)
C29 P2 C23 C24 162.9(3)
C6 P2 C23 C24 59.0(4)
Rh P2 C23 C24 -61.5(4)
C28 C23 C24 C25 0.0(6)
P2 C23 C24 C25 -179.5(3)
C23 C24 C25 C26 -0.6(7)
C24 C25 C26 C27 1.1(7)
C25 C26 C27 C28 -1.2(7)
C24 C23 C28 C27 -0.1(6)
P2 C23 C28 C27 179.5(3)
C26 C27 C28 C23 0.6(7)
C23 P2 C29 C30 -56.1(4)
C6 P2 C29 C30 46.8(4)
Rh P2 C29 C30 164.0(3)
C23 P2 C29 C34 128.7(3)
C6 P2 C29 C34 -128.4(3)
Rh P2 C29 C34 -11.2(4)
C34 C29 C30 C31 1.8(7)
P2 C29 C30 C31 -173.4(4)
C29 C30 C31 C32 -1.9(7)
C30 C31 C32 C33 0.0(8)
C31 C32 C33 C34 2.0(7)
C32 C33 C34 C29 -2.0(6)
C30 C29 C34 C33 0.1(6)
P2 C29 C34 C33 175.5(3)
